data_2224873
loop_
_publ_author_name
'Albayrak, \,Ci\(gdem'
'\"Ozek, Arzu'
'Ko\,sar, Ba\,sak'
'Odaba\,so\(glu, Mustafa'
'B\"uy\"ukg\"ung\"or, Orhan'

_publ_section_title
;
 (<i>E</i>)-2-[(4-Fluorophenyl)iminomethyl]-5-methoxyphenol
;
_journal_coeditor_code BT5163
_journal_issue 2
_journal_name_full 'Acta Crystallographica Section E'
_journal_page_first o315
_journal_paper_doi 10.1107/S1600536810000474
_journal_volume 66
_journal_year 2010
_chemical_formula_iupac 'C14 H12 F N O2'
_chemical_formula_moiety 'C14 H12 F N O2'
_chemical_formula_sum 'C14 H12 F N O2'
_chemical_formula_weight 245.25
_chemical_name_systematic
;
(<i>E</i>)-2-[(4-Fluorophenyl)iminomethyl]-5-methoxyphenol
;
_space_group_IT_number 7
_symmetry_cell_setting monoclinic
_symmetry_space_group_name_Hall 'P -2yc'
_symmetry_space_group_name_H-M 'P 1 c 1'
_atom_sites_solution_hydrogens geom
_atom_sites_solution_primary direct
_atom_sites_solution_secondary difmap
_audit_creation_method SHELXL-97
_cell_angle_alpha 90.00
_cell_angle_beta 97.967(4)
_cell_angle_gamma 90.00
_cell_formula_units_Z 2
_cell_length_a 13.1806(7)
_cell_length_b 7.1785(5)
_cell_length_c 6.4297(3)
_cell_measurement_reflns_used 11108
_cell_measurement_temperature 296
_cell_measurement_theta_max 27.96
_cell_measurement_theta_min 1.56
_cell_volume 602.49(6)
_computing_cell_refinement 'X-AREA (Stoe & Cie, 2002)'
_computing_data_collection 'X-AREA (Stoe & Cie, 2002)'
_computing_data_reduction 'X-RED32 (Stoe & Cie, 2002)'
_computing_molecular_graphics 'ORTEP-3 for Windows (Farrugia, 1997)'
_computing_publication_material 'WinGX (Farrugia, 1999)'
_computing_structure_refinement 'SHELXL97 (Sheldrick, 2008)'
_computing_structure_solution 'SHELXS97 (Sheldrick, 2008)'
_diffrn_ambient_temperature 296
_diffrn_detector_area_resol_mean 6.67
_diffrn_measured_fraction_theta_full 0.997
_diffrn_measured_fraction_theta_max 0.997
_diffrn_measurement_device_type 'Stoe IPDS II'
_diffrn_measurement_method '\w-scan rotation method'
_diffrn_radiation_monochromator 'plane graphite'
_diffrn_radiation_source 'fine-focus sealed tube'
_diffrn_radiation_type MoK\a
_diffrn_radiation_wavelength 0.71073
_diffrn_reflns_av_R_equivalents 0.0374
_diffrn_reflns_av_sigmaI/netI 0.0258
_diffrn_reflns_limit_h_max 17
_diffrn_reflns_limit_h_min -17
_diffrn_reflns_limit_k_max 9
_diffrn_reflns_limit_k_min -9
_diffrn_reflns_limit_l_max 8
_diffrn_reflns_limit_l_min -8
_diffrn_reflns_number 6287
_diffrn_reflns_theta_full 27.55
_diffrn_reflns_theta_max 27.55
_diffrn_reflns_theta_min 2.84
_exptl_absorpt_coefficient_mu 0.101
_exptl_absorpt_correction_T_max 0.9847
_exptl_absorpt_correction_T_min 0.9322
_exptl_absorpt_correction_type integration
_exptl_absorpt_process_details '(X-RED32; Stoe & Cie, 2002)'
_exptl_crystal_colour yellow
_exptl_crystal_density_diffrn 1.352
_exptl_crystal_density_method 'not measured'
_exptl_crystal_description plate
_exptl_crystal_F_000 256
_exptl_crystal_size_max 0.680
_exptl_crystal_size_mid 0.477
_exptl_crystal_size_min 0.170
_refine_diff_density_max 0.200
_refine_diff_density_min -0.110
_refine_ls_extinction_coef 0.022(7)
_refine_ls_extinction_expression Fc^*^=kFc[1+0.001xFc^2^\l^3^/sin(2\q)]^-1/4^
_refine_ls_extinction_method 'SHELXL97 (Sheldrick, 2008)'
_refine_ls_goodness_of_fit_ref 1.085
_refine_ls_hydrogen_treatment mixed
_refine_ls_matrix_type full
_refine_ls_number_parameters 168
_refine_ls_number_reflns 1399
_refine_ls_number_restraints 3
_refine_ls_restrained_S_all 1.084
_refine_ls_R_factor_all 0.0380
_refine_ls_R_factor_gt 0.0349
_refine_ls_shift/su_max 0.000
_refine_ls_shift/su_mean 0.000
_refine_ls_structure_factor_coef Fsqd
_refine_ls_weighting_details 'calc w=1/[\s^2^(Fo^2^)+(0.0672P)^2^+0.0142P] where P=(Fo^2^+2Fc^2^)/3'
_refine_ls_weighting_scheme calc
_refine_ls_wR_factor_gt 0.1017
_refine_ls_wR_factor_ref 0.1037
_reflns_number_gt 1273
_reflns_number_total 1399
_reflns_threshold_expression I>2sigma(I)
_cod_data_source_file bt5163.cif
_cod_data_source_block I
_cod_original_sg_symbol_H-M 'P c'
_cod_database_code 2224873
_cod_database_fobs_code 2224873

loop_
_symmetry_equiv_pos_as_xyz
'x, y, z'
'x, -y, z+1/2'

loop_
_atom_site_type_symbol
_atom_site_label
_atom_site_fract_x
_atom_site_fract_y
_atom_site_fract_z
_atom_site_U_iso_or_equiv
_atom_site_adp_type
_atom_site_calc_flag
_atom_site_refinement_flags
_atom_site_occupancy
_atom_site_disorder_assembly
_atom_site_disorder_group
C C1 0.67815(17) 0.7844(3) 0.5679(3) 0.0430(5) Uani d . 1 . .
C C2 0.68722(16) 0.7118(3) 0.3666(3) 0.0452(5) Uani d . 1 . .
C C3 0.78232(18) 0.6912(3) 0.3009(4) 0.0473(5) Uani d . 1 . .
H H3 0.7878 0.6379 0.1711 0.057 Uiso calc R 1 . .
C C4 0.86907(16) 0.7504(3) 0.4299(3) 0.0448(5) Uani d . 1 . .
C C5 0.86142(16) 0.8247(3) 0.6292(3) 0.0482(5) Uani d . 1 . .
H H5 0.9199 0.8648 0.7153 0.058 Uiso calc R 1 . .
C C6 0.76785(16) 0.8378(3) 0.6958(3) 0.0472(5) Uani d . 1 . .
H H6 0.7637 0.8834 0.8297 0.057 Uiso calc R 1 . .
C C7 0.9809(2) 0.6644(5) 0.1854(5) 0.0735(7) Uani d . 1 . .
H H7A 0.9579 0.5374 0.1792 0.088 Uiso calc R 1 . .
H H7B 1.0525 0.6683 0.1720 0.088 Uiso calc R 1 . .
H H7C 0.9429 0.7339 0.0730 0.088 Uiso calc R 1 . .
C C8 0.58033(17) 0.7980(3) 0.6444(3) 0.0465(5) Uani d . 1 . .
H H8 0.5785 0.8356 0.7822 0.056 Uiso calc R 1 . .
C C9 0.40316(17) 0.7582(3) 0.6157(4) 0.0456(5) Uani d . 1 . .
C C10 0.39603(19) 0.6839(3) 0.8123(4) 0.0539(5) Uani d . 1 . .
H H10 0.4544 0.6382 0.8942 0.065 Uiso calc R 1 . .
C C11 0.3028(2) 0.6775(4) 0.8871(4) 0.0606(6) Uani d . 1 . .
H H11 0.2976 0.6270 1.0184 0.073 Uiso calc R 1 . .
C C12 0.21810(19) 0.7470(4) 0.7637(5) 0.0598(6) Uani d . 1 . .
C C13 0.22135(19) 0.8207(4) 0.5678(4) 0.0607(6) Uani d . 1 . .
H H13 0.1625 0.8667 0.4877 0.073 Uiso calc R 1 . .
C C14 0.31454(17) 0.8245(4) 0.4932(4) 0.0522(5) Uani d . 1 . .
H H14 0.3185 0.8717 0.3599 0.063 Uiso calc R 1 . .
N N1 0.49593(14) 0.7598(2) 0.5277(3) 0.0485(5) Uani d . 1 . .
O O1 0.60343(14) 0.6613(3) 0.2332(3) 0.0631(5) Uani d D 1 . .
O O2 0.96531(13) 0.7433(3) 0.3800(3) 0.0561(4) Uani d . 1 . .
F F1 0.12629(15) 0.7419(3) 0.8381(4) 0.0922(6) Uani d . 1 . .
H H1 0.553(2) 0.676(4) 0.294(5) 0.079(10) Uiso d D 1 . .

loop_
_atom_site_aniso_label
_atom_site_aniso_U_11
_atom_site_aniso_U_22
_atom_site_aniso_U_33
_atom_site_aniso_U_12
_atom_site_aniso_U_13
_atom_site_aniso_U_23
C1 0.0418(10) 0.0416(11) 0.0453(12) -0.0015(8) 0.0053(8) -0.0006(8)
C2 0.0420(11) 0.0492(11) 0.0433(12) -0.0009(8) 0.0020(9) -0.0016(8)
C3 0.0479(11) 0.0539(12) 0.0406(10) -0.0011(9) 0.0075(8) -0.0044(9)
C4 0.0433(11) 0.0459(10) 0.0459(12) 0.0014(8) 0.0083(9) 0.0045(9)
C5 0.0439(11) 0.0547(11) 0.0443(11) -0.0041(8) -0.0003(9) -0.0031(9)
C6 0.0493(12) 0.0510(11) 0.0403(11) -0.0007(8) 0.0034(9) -0.0047(8)
C7 0.0540(14) 0.109(2) 0.0612(15) -0.0001(14) 0.0216(11) -0.0148(14)
C8 0.0456(11) 0.0472(11) 0.0467(11) 0.0012(8) 0.0068(9) -0.0022(8)
C9 0.0427(11) 0.0453(11) 0.0492(12) -0.0012(8) 0.0073(9) -0.0028(8)
C10 0.0521(12) 0.0561(12) 0.0527(13) 0.0052(10) 0.0051(10) 0.0028(10)
C11 0.0668(16) 0.0630(13) 0.0541(13) -0.0032(12) 0.0158(12) 0.0027(11)
C12 0.0453(13) 0.0678(14) 0.0692(17) -0.0077(10) 0.0184(12) -0.0090(12)
C13 0.0435(12) 0.0705(15) 0.0663(17) -0.0007(11) 0.0008(11) -0.0035(12)
C14 0.0461(12) 0.0593(12) 0.0503(13) -0.0003(9) 0.0041(9) 0.0013(10)
N1 0.0415(10) 0.0532(10) 0.0509(11) 0.0016(8) 0.0063(8) -0.0004(8)
O1 0.0438(8) 0.0922(12) 0.0515(9) -0.0082(8) 0.0007(7) -0.0194(9)
O2 0.0420(8) 0.0746(12) 0.0529(9) -0.0021(7) 0.0108(7) -0.0033(8)
F1 0.0568(10) 0.1257(16) 0.1005(15) -0.0092(10) 0.0334(9) -0.0025(11)

loop_
_atom_type_symbol
_atom_type_description
_atom_type_scat_dispersion_real
_atom_type_scat_dispersion_imag
_atom_type_scat_source
C C 0.0033 0.0016 'International Tables Vol C Tables 4.2.6.8 and 6.1.1.4'
H H 0.0000 0.0000 'International Tables Vol C Tables 4.2.6.8 and 6.1.1.4'
N N 0.0061 0.0033 'International Tables Vol C Tables 4.2.6.8 and 6.1.1.4'
O O 0.0106 0.0060 'International Tables Vol C Tables 4.2.6.8 and 6.1.1.4'
F F 0.0171 0.0103 'International Tables Vol C Tables 4.2.6.8 and 6.1.1.4'

loop_
_geom_angle_atom_site_label_1
_geom_angle_atom_site_label_2
_geom_angle_atom_site_label_3
_geom_angle_site_symmetry_1
_geom_angle_site_symmetry_3
_geom_angle
_geom_angle_publ_flag
C6 C1 C2 . . 117.86(19) ?
C6 C1 C8 . . 120.22(19) ?
C2 C1 C8 . . 121.89(18) ?
O1 C2 C3 . . 118.2(2) ?
O1 C2 C1 . . 120.96(19) ?
C3 C2 C1 . . 120.86(18) ?
C4 C3 C2 . . 119.5(2) ?
C4 C3 H3 . . 120.3 ?
C2 C3 H3 . . 120.3 ?
O2 C4 C3 . . 124.8(2) ?
O2 C4 C5 . . 114.78(19) ?
C3 C4 C5 . . 120.4(2) ?
C6 C5 C4 . . 119.69(19) ?
C6 C5 H5 . . 120.2 ?
C4 C5 H5 . . 120.2 ?
C5 C6 C1 . . 121.6(2) ?
C5 C6 H6 . . 119.2 ?
C1 C6 H6 . . 119.2 ?
O2 C7 H7A . . 109.5 ?
O2 C7 H7B . . 109.5 ?
H7A C7 H7B . . 109.5 ?
O2 C7 H7C . . 109.5 ?
H7A C7 H7C . . 109.5 ?
H7B C7 H7C . . 109.5 ?
N1 C8 C1 . . 121.93(19) ?
N1 C8 H8 . . 119.0 ?
C1 C8 H8 . . 119.0 ?
C10 C9 C14 . . 119.1(2) ?
C10 C9 N1 . . 122.6(2) ?
C14 C9 N1 . . 118.2(2) ?
C11 C10 C9 . . 120.4(2) ?
C11 C10 H10 . . 119.8 ?
C9 C10 H10 . . 119.8 ?
C12 C11 C10 . . 118.6(3) ?
C12 C11 H11 . . 120.7 ?
C10 C11 H11 . . 120.7 ?
F1 C12 C11 . . 118.6(3) ?
F1 C12 C13 . . 118.4(3) ?
C11 C12 C13 . . 123.0(2) ?
C12 C13 C14 . . 118.0(2) ?
C12 C13 H13 . . 121.0 ?
C14 C13 H13 . . 121.0 ?
C13 C14 C9 . . 120.8(2) ?
C13 C14 H14 . . 119.6 ?
C9 C14 H14 . . 119.6 ?
C8 N1 C9 . . 119.66(17) ?
C2 O1 H1 . . 108(3) ?
C4 O2 C7 . . 118.77(19) ?

loop_
_geom_bond_atom_site_label_1
_geom_bond_atom_site_label_2
_geom_bond_site_symmetry_2
_geom_bond_distance
_geom_bond_publ_flag
C1 C6 . 1.397(3) ?
C1 C2 . 1.416(3) ?
C1 C8 . 1.445(3) ?
C2 O1 . 1.351(3) ?
C2 C3 . 1.385(3) ?
C3 C4 . 1.383(3) ?
C3 H3 . 0.9300 ?
C4 O2 . 1.352(3) ?
C4 C5 . 1.404(3) ?
C5 C6 . 1.364(3) ?
C5 H5 . 0.9300 ?
C6 H6 . 0.9300 ?
C7 O2 . 1.414(3) ?
C7 H7A . 0.9600 ?
C7 H7B . 0.9600 ?
C7 H7C . 0.9600 ?
C8 N1 . 1.282(3) ?
C8 H8 . 0.9300 ?
C9 C10 . 1.387(3) ?
C9 C14 . 1.399(3) ?
C9 N1 . 1.417(3) ?
C10 C11 . 1.381(3) ?
C10 H10 . 0.9300 ?
C11 C12 . 1.371(4) ?
C11 H11 . 0.9300 ?
C12 F1 . 1.362(3) ?
C12 C13 . 1.372(4) ?
C13 C14 . 1.379(3) ?
C13 H13 . 0.9300 ?
C14 H14 . 0.9300 ?
O1 H1 . 0.824(19) ?

loop_
_geom_hbond_atom_site_label_D
_geom_hbond_atom_site_label_H
_geom_hbond_atom_site_label_A
_geom_hbond_site_symmetry_A
_geom_hbond_distance_DH
_geom_hbond_distance_HA
_geom_hbond_distance_DA
_geom_hbond_angle_DHA
O1 H1 N1 . 0.824(19) 1.87(2) 2.615(3) 150(3)
C6 H6 Cg1 2_555 0.93 2.73 3.4363 133.00
C11 H11 Cg2 2_565 0.93 2.93 3.6414 134.00
C14 H14 Cg2 2_554 0.93 2.91 3.6076 133.00

loop_
_geom_torsion_atom_site_label_1
_geom_torsion_atom_site_label_2
_geom_torsion_atom_site_label_3
_geom_torsion_atom_site_label_4
_geom_torsion_site_symmetry_1
_geom_torsion_site_symmetry_2
_geom_torsion_site_symmetry_3
_geom_torsion_site_symmetry_4
_geom_torsion
_geom_torsion_publ_flag
C6 C1 C2 O1 . . . . -178.6(2) ?
C8 C1 C2 O1 . . . . 3.5(3) ?
C6 C1 C2 C3 . . . . 1.3(3) ?
C8 C1 C2 C3 . . . . -176.6(2) ?
O1 C2 C3 C4 . . . . 176.8(2) ?
C1 C2 C3 C4 . . . . -3.1(3) ?
C2 C3 C4 O2 . . . . -177.68(19) ?
C2 C3 C4 C5 . . . . 2.3(3) ?
O2 C4 C5 C6 . . . . -179.79(19) ?
C3 C4 C5 C6 . . . . 0.2(3) ?
C4 C5 C6 C1 . . . . -2.1(3) ?
C2 C1 C6 C5 . . . . 1.3(3) ?
C8 C1 C6 C5 . . . . 179.26(19) ?
C6 C1 C8 N1 . . . . 176.2(2) ?
C2 C1 C8 N1 . . . . -5.9(3) ?
C14 C9 C10 C11 . . . . -0.7(3) ?
N1 C9 C10 C11 . . . . -176.9(2) ?
C9 C10 C11 C12 . . . . -0.4(4) ?
C10 C11 C12 F1 . . . . -179.5(2) ?
C10 C11 C12 C13 . . . . 0.9(4) ?
F1 C12 C13 C14 . . . . -179.7(2) ?
C11 C12 C13 C14 . . . . -0.1(4) ?
C12 C13 C14 C9 . . . . -1.1(4) ?
C10 C9 C14 C13 . . . . 1.5(3) ?
N1 C9 C14 C13 . . . . 177.9(2) ?
C1 C8 N1 C9 . . . . 174.01(17) ?
C10 C9 N1 C8 . . . . -40.8(3) ?
C14 C9 N1 C8 . . . . 143.0(2) ?
C3 C4 O2 C7 . . . . -2.2(3) ?
C5 C4 O2 C7 . . . . 177.8(2) ?

loop_
_cod_related_entry_id
_cod_related_entry_database
_cod_related_entry_code
1 ChemSpider 24744253
